data_7058260
loop_
_publ_author_name
'Mames, Adam'
'Osior, Agnieszka'
'Szkudlarek, Piotr Grzegorz'
'Pietrzak, Mariusz'
'Szyma\'nski, S\/lawomir'
'Ratajczyk, Tomasz'

_publ_section_title
;
 Synthesis and structural characterization of exemplary silyl triptycenes
;
_journal_issue 20
_journal_name_full 'New Journal of Chemistry'
_journal_page_first 7567
_journal_paper_doi 10.1039/C9NJ00934E
_journal_volume 43
_journal_year 2019
_chemical_formula_sum 'C27 H22 O Si'
_chemical_formula_weight 390.54
_space_group_IT_number 14
_space_group_name_Hall '-P 2ybc'
_space_group_name_H-M_alt 'P 1 21/c 1'
_symmetry_cell_setting monoclinic
_symmetry_space_group_name_Hall '-P 2ybc'
_symmetry_space_group_name_H-M 'P 1 21/c 1'
_atom_sites_solution_hydrogens geom
_atom_sites_solution_primary direct
_atom_sites_solution_secondary difmap
_audit_block_doi 10.5517/ccdc.csd.cc21clhj
_audit_creation_method SHELXL-97
_audit_update_record
;
2018-12-30 deposited with the CCDC.    2019-03-21 downloaded from the CCDC.
;
_cell_angle_alpha 90.00
_cell_angle_beta 97.149(3)
_cell_angle_gamma 90.00
_cell_formula_units_Z 4
_cell_length_a 11.7985(5)
_cell_length_b 11.7703(5)
_cell_length_c 15.4232(6)
_cell_measurement_reflns_used 1595
_cell_measurement_temperature 296(2)
_cell_measurement_theta_max 66.35
_cell_measurement_theta_min 4.74
_cell_volume 2125.20(15)
_computing_cell_refinement 'Bruker SAINT'
_computing_data_collection 'Bruker APEX2'
_computing_data_reduction 'Bruker SAINT'
_computing_molecular_graphics 'Bruker SHELXTL'
_computing_publication_material 'Bruker SHELXTL'
_computing_structure_refinement 'SHELXL-97 (Sheldrick, 2008)'
_computing_structure_solution 'SHELXS-97 (Sheldrick, 2008)'
_diffrn_ambient_temperature 296(2)
_diffrn_measured_fraction_theta_full 0.984
_diffrn_measured_fraction_theta_max 0.984
_diffrn_measurement_device_type 'Bruker APEX-II CCD'
_diffrn_measurement_method '\f and \w scans'
_diffrn_radiation_monochromator graphite
_diffrn_radiation_source 'fine-focus sealed tube'
_diffrn_radiation_type CuK\a
_diffrn_radiation_wavelength 1.54178
_diffrn_reflns_av_R_equivalents 0.1114
_diffrn_reflns_av_sigmaI/netI 0.0755
_diffrn_reflns_limit_h_max 13
_diffrn_reflns_limit_h_min -13
_diffrn_reflns_limit_k_max 13
_diffrn_reflns_limit_k_min -13
_diffrn_reflns_limit_l_max 14
_diffrn_reflns_limit_l_min -18
_diffrn_reflns_number 11605
_diffrn_reflns_theta_full 65.08
_diffrn_reflns_theta_max 65.08
_diffrn_reflns_theta_min 4.74
_exptl_absorpt_coefficient_mu 1.076
_exptl_absorpt_correction_T_max 0.9502
_exptl_absorpt_correction_T_min 0.9038
_exptl_absorpt_correction_type numerical
_exptl_absorpt_process_details sadabs
_exptl_crystal_density_diffrn 1.221
_exptl_crystal_density_method 'not measured'
_exptl_crystal_F_000 824
_exptl_crystal_size_max 0.10
_exptl_crystal_size_mid 0.07
_exptl_crystal_size_min 0.05
_refine_diff_density_max 0.237
_refine_diff_density_min -0.252
_refine_diff_density_rms 0.045
_refine_ls_extinction_method none
_refine_ls_goodness_of_fit_ref 0.921
_refine_ls_hydrogen_treatment mixed
_refine_ls_matrix_type full
_refine_ls_number_parameters 271
_refine_ls_number_reflns 3559
_refine_ls_number_restraints 0
_refine_ls_restrained_S_all 0.921
_refine_ls_R_factor_all 0.0943
_refine_ls_R_factor_gt 0.0589
_refine_ls_shift/su_max 0.000
_refine_ls_shift/su_mean 0.000
_refine_ls_structure_factor_coef Fsqd
_refine_ls_weighting_details 'calc w=1/[\s^2^(Fo^2^)+(0.0816P)^2^+0.0000P] where P=(Fo^2^+2Fc^2^)/3'
_refine_ls_weighting_scheme calc
_refine_ls_wR_factor_gt 0.1356
_refine_ls_wR_factor_ref 0.1553
_reflns_number_gt 2180
_reflns_number_total 3559
_reflns_threshold_expression >2sigma(I)
_cod_data_source_file c9nj00934e2.cif
_cod_data_source_block ao_y_0m
_cod_depositor_comments
;
The following automatic conversions were performed:

'_symmetry_cell_setting' value 'Monoclinic' changed to 'monoclinic'
according to
/home/data/users/saulius/crontab/automatic-downloads/rss-feeds/RSC/lib/dictionaries/cif_core.dic
dictionary named 'cif_core.dic' version 2.4.2 from 2011-04-26.

Automatic conversion script
Id: cif_fix_values 4973 2017-02-22 13:04:09Z antanas 

 Adding full bibliography for 7058259--7058260.cif.
;
_cod_original_sg_symbol_H-M P2(1)/c
_cod_database_code 7058260

loop_
_symmetry_equiv_pos_as_xyz
'x, y, z'
'-x, y+1/2, -z+1/2'
'-x, -y, -z'
'x, -y-1/2, z-1/2'

loop_
_atom_site_label
_atom_site_type_symbol
_atom_site_fract_x
_atom_site_fract_y
_atom_site_fract_z
_atom_site_U_iso_or_equiv
_atom_site_adp_type
_atom_site_occupancy
_atom_site_symmetry_multiplicity
_atom_site_calc_flag
_atom_site_refinement_flags
Si1 Si 0.89544(8) 0.91689(8) 0.12535(6) 0.0611(3) Uani 1 1 d .
C1 C 0.5323(4) 1.2098(4) 0.3621(3) 0.1005(15) Uani 1 1 d .
H1A H 0.4788 1.2039 0.3101 0.151 Uiso 1 1 calc R
H1B H 0.5091 1.2697 0.3983 0.151 Uiso 1 1 calc R
H1C H 0.5346 1.1393 0.3935 0.151 Uiso 1 1 calc R
O1 O 0.6413(2) 1.2340(2) 0.33930(18) 0.0849(8) Uani 1 1 d .
C3 C 0.6926(3) 1.1530(3) 0.29320(19) 0.0551(7) Uani 1 1 d .
C4 C 0.6462(2) 1.0493(3) 0.26875(18) 0.0531(7) Uani 1 1 d .
H4 H 0.5760 1.0280 0.2850 0.064 Uiso 1 1 calc R
C5 C 0.7052(3) 0.9764(3) 0.21939(19) 0.0544(7) Uani 1 1 d .
H5 H 0.6734 0.9060 0.2033 0.065 Uiso 1 1 calc R
C6 C 0.8094(2) 1.0050(2) 0.19353(19) 0.0508(7) Uani 1 1 d .
C7 C 0.8267(2) 0.7832(2) 0.07647(17) 0.0458(7) Uani 1 1 d .
C8 C 0.9029(2) 0.7202(3) 0.01728(17) 0.0485(7) Uani 1 1 d .
C9 C 1.0093(3) 0.7521(3) -0.0024(2) 0.0627(9) Uani 1 1 d .
H9 H 1.0452 0.8160 0.0236 0.075 Uiso 1 1 calc R
C10 C 1.0627(3) 0.6877(4) -0.0618(2) 0.0727(11) Uani 1 1 d .
H10 H 1.1344 0.7092 -0.0750 0.087 Uiso 1 1 calc R
C11 C 1.0113(3) 0.5940(3) -0.1007(2) 0.0686(10) Uani 1 1 d .
H11 H 1.0470 0.5534 -0.1413 0.082 Uiso 1 1 calc R
C12 C 0.5106(4) 0.8007(5) -0.0971(2) 0.0920(15) Uani 1 1 d .
H12 H 0.4422 0.8016 -0.1343 0.110 Uiso 1 1 calc R
C13 C 0.5639(3) 0.6984(4) -0.0754(2) 0.0780(11) Uani 1 1 d .
H13 H 0.5321 0.6306 -0.0975 0.094 Uiso 1 1 calc R
C14 C 0.6658(2) 0.6987(3) -0.01995(17) 0.0553(8) Uani 1 1 d .
C15 C 0.7367(2) 0.5954(3) 0.00658(19) 0.0546(7) Uani 1 1 d .
H15 H 0.7034 0.5252 -0.0195 0.066 Uiso 1 1 calc R
C16 C 0.8527(2) 0.6219(3) -0.02082(17) 0.0491(7) Uani 1 1 d .
C17 C 0.9060(3) 0.5590(3) -0.07985(18) 0.0620(9) Uani 1 1 d .
H17 H 0.8714 0.4940 -0.1052 0.074 Uiso 1 1 calc R
C18 C 0.7994(2) 0.6929(2) 0.14327(16) 0.0428(6) Uani 1 1 d .
C19 C 0.7507(2) 0.5934(2) 0.10584(18) 0.0468(7) Uani 1 1 d .
C20 C 0.7196(3) 0.5063(3) 0.1579(2) 0.0600(8) Uani 1 1 d .
H20 H 0.6863 0.4405 0.1329 0.072 Uiso 1 1 calc R
C21 C 0.7387(3) 0.5183(3) 0.2483(2) 0.0696(10) Uani 1 1 d .
H21 H 0.7176 0.4601 0.2838 0.084 Uiso 1 1 calc R
C22 C 0.7879(3) 0.6141(3) 0.2854(2) 0.0645(9) Uani 1 1 d .
H22 H 0.8005 0.6204 0.3459 0.077 Uiso 1 1 calc R
C23 C 0.8192(2) 0.7024(3) 0.23386(17) 0.0515(7) Uani 1 1 d .
H23 H 0.8531 0.7674 0.2596 0.062 Uiso 1 1 calc R
C24 C 0.7979(3) 1.1835(3) 0.2692(2) 0.0638(8) Uani 1 1 d .
H24 H 0.8300 1.2535 0.2862 0.077 Uiso 1 1 calc R
C25 C 0.8542(3) 1.1105(3) 0.2206(2) 0.0571(8) Uani 1 1 d .
H25 H 0.9248 1.1320 0.2051 0.069 Uiso 1 1 calc R
C26 C 0.7124(2) 0.7995(3) 0.01544(17) 0.0512(7) Uani 1 1 d .
C27 C 0.6593(3) 0.9017(3) -0.00644(19) 0.0643(9) Uani 1 1 d .
H27 H 0.6900 0.9696 0.0166 0.077 Uiso 1 1 calc R
C28 C 0.5570(3) 0.9005(4) -0.0648(2) 0.0848(13) Uani 1 1 d .
H28 H 0.5208 0.9687 -0.0814 0.102 Uiso 1 1 calc R
H1SI H 0.995(2) 0.891(2) 0.1719(17) 0.050(7) Uiso 1 1 d .
H2SI H 0.919(2) 0.986(3) 0.0563(18) 0.060(8) Uiso 1 1 d .

loop_
_atom_site_aniso_label
_atom_site_aniso_U_11
_atom_site_aniso_U_22
_atom_site_aniso_U_33
_atom_site_aniso_U_23
_atom_site_aniso_U_13
_atom_site_aniso_U_12
Si1 0.0619(5) 0.0492(5) 0.0776(6) -0.0012(4) 0.0296(4) -0.0026(4)
C1 0.097(3) 0.100(3) 0.114(3) -0.017(3) 0.053(3) 0.012(3)
O1 0.0868(17) 0.0693(17) 0.1050(19) -0.0220(14) 0.0371(15) 0.0036(14)
C3 0.0618(19) 0.0481(18) 0.0555(18) -0.0014(14) 0.0081(13) 0.0070(15)
C4 0.0482(16) 0.0578(19) 0.0547(17) 0.0056(14) 0.0120(12) 0.0034(14)
C5 0.0577(17) 0.0451(17) 0.0606(18) 0.0033(14) 0.0085(13) -0.0060(14)
C6 0.0561(17) 0.0441(16) 0.0539(17) 0.0047(13) 0.0138(13) -0.0003(14)
C7 0.0486(15) 0.0474(16) 0.0439(15) 0.0075(12) 0.0153(11) 0.0100(13)
C8 0.0502(16) 0.0565(18) 0.0414(14) 0.0175(13) 0.0161(11) 0.0186(14)
C9 0.0633(19) 0.061(2) 0.068(2) 0.0182(16) 0.0239(15) 0.0125(16)
C10 0.067(2) 0.092(3) 0.067(2) 0.029(2) 0.0381(17) 0.029(2)
C11 0.077(2) 0.085(3) 0.0479(18) 0.0139(17) 0.0231(15) 0.040(2)
C12 0.083(3) 0.134(4) 0.055(2) -0.008(2) -0.0064(17) 0.055(3)
C13 0.063(2) 0.111(3) 0.0573(19) -0.019(2) -0.0037(15) 0.031(2)
C14 0.0527(17) 0.074(2) 0.0388(15) -0.0076(14) 0.0037(12) 0.0192(16)
C15 0.0521(16) 0.0588(19) 0.0523(17) -0.0124(14) 0.0038(12) 0.0102(14)
C16 0.0557(16) 0.0563(18) 0.0356(14) 0.0018(13) 0.0067(11) 0.0216(14)
C17 0.071(2) 0.071(2) 0.0431(17) -0.0002(15) 0.0033(14) 0.0323(17)
C18 0.0428(14) 0.0451(16) 0.0420(15) 0.0062(12) 0.0108(10) 0.0102(12)
C19 0.0435(14) 0.0468(16) 0.0506(16) -0.0027(13) 0.0087(11) 0.0082(13)
C20 0.0538(17) 0.0424(17) 0.087(2) 0.0038(16) 0.0205(16) -0.0001(14)
C21 0.081(2) 0.061(2) 0.074(2) 0.0239(18) 0.0366(18) 0.0146(19)
C22 0.080(2) 0.066(2) 0.0499(18) 0.0121(16) 0.0180(15) 0.0124(18)
C23 0.0558(17) 0.0548(18) 0.0446(16) 0.0035(13) 0.0091(12) 0.0053(14)
C24 0.069(2) 0.0464(18) 0.077(2) -0.0029(16) 0.0134(16) -0.0064(16)
C25 0.0577(17) 0.0477(18) 0.068(2) 0.0031(14) 0.0176(14) -0.0063(14)
C26 0.0567(17) 0.061(2) 0.0383(15) 0.0084(13) 0.0158(12) 0.0233(15)
C27 0.078(2) 0.072(2) 0.0460(17) 0.0115(15) 0.0206(14) 0.0357(18)
C28 0.093(3) 0.108(3) 0.054(2) 0.016(2) 0.0123(18) 0.066(3)

loop_
_atom_type_symbol
_atom_type_description
_atom_type_scat_dispersion_real
_atom_type_scat_dispersion_imag
_atom_type_scat_source
C C 0.0181 0.0091 'International Tables Vol C Tables 4.2.6.8 and 6.1.1.4'
H H 0.0000 0.0000 'International Tables Vol C Tables 4.2.6.8 and 6.1.1.4'
Si Si 0.2541 0.3302 'International Tables Vol C Tables 4.2.6.8 and 6.1.1.4'
O O 0.0492 0.0322 'International Tables Vol C Tables 4.2.6.8 and 6.1.1.4'

loop_
_geom_angle_atom_site_label_1
_geom_angle_atom_site_label_2
_geom_angle_atom_site_label_3
_geom_angle
C6 Si1 C7 116.89(12)
C6 Si1 H1SI 109.0(11)
C7 Si1 H1SI 109.5(12)
C6 Si1 H2SI 106.1(12)
C7 Si1 H2SI 107.4(12)
H1SI Si1 H2SI 107.5(17)
O1 C1 H1A 109.5
O1 C1 H1B 109.5
H1A C1 H1B 109.5
O1 C1 H1C 109.5
H1A C1 H1C 109.5
H1B C1 H1C 109.5
C3 O1 C1 117.7(3)
C4 C3 O1 125.0(3)
C4 C3 C24 119.8(3)
O1 C3 C24 115.1(3)
C3 C4 C5 119.4(3)
C3 C4 H4 120.3
C5 C4 H4 120.3
C6 C5 C4 122.2(3)
C6 C5 H5 118.9
C4 C5 H5 118.9
C5 C6 C25 116.7(3)
C5 C6 Si1 126.5(2)
C25 C6 Si1 116.8(2)
C18 C7 C8 104.4(2)
C18 C7 C26 104.6(2)
C8 C7 C26 103.0(2)
C18 C7 Si1 115.08(19)
C8 C7 Si1 112.6(2)
C26 C7 Si1 115.9(2)
C9 C8 C16 118.8(3)
C9 C8 C7 127.6(3)
C16 C8 C7 113.5(2)
C8 C9 C10 119.5(3)
C8 C9 H9 120.2
C10 C9 H9 120.2
C11 C10 C9 121.0(3)
C11 C10 H10 119.5
C9 C10 H10 119.5
C10 C11 C17 120.2(3)
C10 C11 H11 119.9
C17 C11 H11 119.9
C28 C12 C13 120.8(3)
C28 C12 H12 119.6
C13 C12 H12 119.6
C12 C13 C14 118.9(4)
C12 C13 H13 120.6
C14 C13 H13 120.6
C13 C14 C26 120.9(3)
C13 C14 C15 125.3(3)
C26 C14 C15 113.8(2)
C14 C15 C16 104.5(3)
C14 C15 C19 105.9(2)
C16 C15 C19 107.2(2)
C14 C15 H15 112.9
C16 C15 H15 112.9
C19 C15 H15 112.9
C17 C16 C8 121.2(3)
C17 C16 C15 125.0(3)
C8 C16 C15 113.8(2)
C16 C17 C11 119.2(3)
C16 C17 H17 120.4
C11 C17 H17 120.4
C23 C18 C19 119.4(2)
C23 C18 C7 126.3(3)
C19 C18 C7 114.3(2)
C20 C19 C18 120.5(3)
C20 C19 C15 126.4(3)
C18 C19 C15 113.0(2)
C19 C20 C21 119.0(3)
C19 C20 H20 120.5
C21 C20 H20 120.5
C22 C21 C20 120.9(3)
C22 C21 H21 119.6
C20 C21 H21 119.6
C21 C22 C23 120.6(3)
C21 C22 H22 119.7
C23 C22 H22 119.7
C22 C23 C18 119.5(3)
C22 C23 H23 120.3
C18 C23 H23 120.3
C25 C24 C3 119.8(3)
C25 C24 H24 120.1
C3 C24 H24 120.1
C24 C25 C6 122.2(3)
C24 C25 H25 118.9
C6 C25 H25 118.9
C27 C26 C14 120.2(3)
C27 C26 C7 126.0(3)
C14 C26 C7 113.8(2)
C26 C27 C28 118.3(4)
C26 C27 H27 120.9
C28 C27 H27 120.9
C12 C28 C27 120.9(3)
C12 C28 H28 119.6
C27 C28 H28 119.6

loop_
_geom_bond_atom_site_label_1
_geom_bond_atom_site_label_2
_geom_bond_distance
Si1 C6 1.865(3)
Si1 C7 1.884(3)
Si1 H1SI 1.33(3)
Si1 H2SI 1.40(3)
C1 O1 1.404(5)
C1 H1A 0.9600
C1 H1B 0.9600
C1 H1C 0.9600
O1 C3 1.374(4)
C3 C4 1.371(4)
C3 C24 1.387(4)
C4 C5 1.390(4)
C4 H4 0.9300
C5 C6 1.380(4)
C5 H5 0.9300
C6 C25 1.394(4)
C7 C18 1.542(4)
C7 C8 1.548(4)
C7 C26 1.557(4)
C8 C9 1.380(4)
C8 C16 1.396(4)
C9 C10 1.398(5)
C9 H9 0.9300
C10 C11 1.361(5)
C10 H10 0.9300
C11 C17 1.384(5)
C11 H11 0.9300
C12 C28 1.364(6)
C12 C13 1.380(6)
C12 H12 0.9300
C13 C14 1.385(4)
C13 H13 0.9300
C14 C26 1.390(4)
C14 C15 1.503(4)
C15 C16 1.514(4)
C15 C19 1.519(4)
C15 H15 0.9800
C16 C17 1.383(4)
C17 H17 0.9300
C18 C23 1.392(4)
C18 C19 1.397(4)
C19 C20 1.381(4)
C20 C21 1.391(5)
C20 H20 0.9300
C21 C22 1.361(5)
C21 H21 0.9300
C22 C23 1.386(4)
C22 H22 0.9300
C23 H23 0.9300
C24 C25 1.366(4)
C24 H24 0.9300
C25 H25 0.9300
C26 C27 1.379(4)
C27 C28 1.413(5)
C27 H27 0.9300
C28 H28 0.9300

loop_
_geom_torsion_atom_site_label_1
_geom_torsion_atom_site_label_2
_geom_torsion_atom_site_label_3
_geom_torsion_atom_site_label_4
_geom_torsion
C1 O1 C3 C4 -1.0(5)
C1 O1 C3 C24 177.3(4)
O1 C3 C4 C5 177.7(3)
C24 C3 C4 C5 -0.6(5)
C3 C4 C5 C6 -0.3(5)
C4 C5 C6 C25 1.1(5)
C4 C5 C6 Si1 -178.5(2)
C7 Si1 C6 C5 7.3(3)
C7 Si1 C6 C25 -172.2(2)
C6 Si1 C7 C18 -63.7(2)
C6 Si1 C7 C8 176.95(18)
C6 Si1 C7 C26 58.7(2)
C18 C7 C8 C9 -126.3(3)
C26 C7 C8 C9 124.7(3)
Si1 C7 C8 C9 -0.9(4)
C18 C7 C8 C16 55.6(3)
C26 C7 C8 C16 -53.4(3)
Si1 C7 C8 C16 -178.98(18)
C16 C8 C9 C10 2.0(4)
C7 C8 C9 C10 -176.0(3)
C8 C9 C10 C11 0.1(5)
C9 C10 C11 C17 -1.9(5)
C28 C12 C13 C14 0.0(6)
C12 C13 C14 C26 1.8(5)
C12 C13 C14 C15 -177.1(3)
C13 C14 C15 C16 122.8(3)
C26 C14 C15 C16 -56.1(3)
C13 C14 C15 C19 -124.1(3)
C26 C14 C15 C19 56.9(3)
C9 C8 C16 C17 -2.3(4)
C7 C8 C16 C17 176.0(2)
C9 C8 C16 C15 179.5(3)
C7 C8 C16 C15 -2.3(3)
C14 C15 C16 C17 -119.7(3)
C19 C15 C16 C17 128.2(3)
C14 C15 C16 C8 58.4(3)
C19 C15 C16 C8 -53.7(3)
C8 C16 C17 C11 0.6(4)
C15 C16 C17 C11 178.6(3)
C10 C11 C17 C16 1.5(5)
C8 C7 C18 C23 124.9(3)
C26 C7 C18 C23 -127.3(3)
Si1 C7 C18 C23 1.0(3)
C8 C7 C18 C19 -54.9(3)
C26 C7 C18 C19 53.0(3)
Si1 C7 C18 C19 -178.71(18)
C23 C18 C19 C20 1.7(4)
C7 C18 C19 C20 -178.6(2)
C23 C18 C19 C15 -178.9(2)
C7 C18 C19 C15 0.8(3)
C14 C15 C19 C20 122.6(3)
C16 C15 C19 C20 -126.3(3)
C14 C15 C19 C18 -56.7(3)
C16 C15 C19 C18 54.4(3)
C18 C19 C20 C21 -0.8(4)
C15 C19 C20 C21 179.9(3)
C19 C20 C21 C22 -0.3(5)
C20 C21 C22 C23 0.5(5)
C21 C22 C23 C18 0.4(5)
C19 C18 C23 C22 -1.5(4)
C7 C18 C23 C22 178.8(3)
C4 C3 C24 C25 0.6(5)
O1 C3 C24 C25 -177.8(3)
C3 C24 C25 C6 0.2(5)
C5 C6 C25 C24 -1.0(5)
Si1 C6 C25 C24 178.6(3)
C13 C14 C26 C27 -2.0(4)
C15 C14 C26 C27 177.0(2)
C13 C14 C26 C7 179.7(3)
C15 C14 C26 C7 -1.2(3)
C18 C7 C26 C27 128.9(3)
C8 C7 C26 C27 -122.3(3)
Si1 C7 C26 C27 1.1(3)
C18 C7 C26 C14 -53.0(3)
C8 C7 C26 C14 55.8(3)
Si1 C7 C26 C14 179.17(19)
C14 C26 C27 C28 0.4(4)
C7 C26 C27 C28 178.4(3)
C13 C12 C28 C27 -1.6(6)
C26 C27 C28 C12 1.4(5)
